data_4304719
loop_
_publ_author_name
'Sougandi Ilango'
'Balamurugan Vidjayacoumar'
'Sandro Gambarotta'
'Serge I. Gorelsky'

_publ_section_title
;
Low-Valent Vanadium Complexes of a Pyrrolide-Based Ligand. Electronic
Structure of a Dimeric V(I) Complex with a Short and Weak Metal-Metal Bond
;
_journal_name_full 'Inorganic Chemistry'
_journal_page_first 3265
_journal_page_last 3273
_journal_paper_doi 10.1021/ic702280g
_journal_volume 47
_journal_year 2008
_chemical_formula_sum 'C24 H32 Cl N2 O2 V'
_chemical_formula_weight 466.91
_chemical_name_systematic
;
 ?
;
_space_group_IT_number 14
_symmetry_cell_setting monoclinic
_symmetry_space_group_name_Hall '-P 2ybc'
_symmetry_space_group_name_H-M 'P 1 21/c 1'
_atom_sites_solution_hydrogens geom
_atom_sites_solution_primary direct
_atom_sites_solution_secondary difmap
_audit_creation_method SHELXL-97
_cell_angle_alpha 90.00
_cell_angle_beta 116.198(3)
_cell_angle_gamma 90.00
_cell_formula_units_Z 4
_cell_length_a 11.256(2)
_cell_length_b 15.450(3)
_cell_length_c 14.891(4)
_cell_measurement_reflns_used 818
_cell_measurement_temperature 203(2)
_cell_measurement_theta_max 24.77
_cell_measurement_theta_min 2.33
_cell_volume 2323.6(9)
_computing_cell_refinement 'SMART, Bruker (2000)'
_computing_data_collection 'SMART, Bruker (2000)'
_computing_data_reduction 'XPREP, Bruker (2000)'
_computing_molecular_graphics 'SHELXTL, Bruker (2000)'
_computing_publication_material 'SHELXTL, Bruker (2000)'
_computing_structure_refinement 'SHELXL-97 (Sheldrick, 1997)'
_computing_structure_solution 'SHELXS-97 (Sheldrick, 1990)'
_diffrn_ambient_temperature 203(2)
_diffrn_measured_fraction_theta_full 0.982
_diffrn_measured_fraction_theta_max 0.982
_diffrn_measurement_device_type 'CCD area detector'
_diffrn_measurement_method 'phi and omega scans'
_diffrn_radiation_monochromator graphite
_diffrn_radiation_source 'fine-focus sealed tube'
_diffrn_radiation_type MoK\a
_diffrn_radiation_wavelength 0.71073
_diffrn_reflns_av_R_equivalents 0.0428
_diffrn_reflns_av_sigmaI/netI 0.0375
_diffrn_reflns_limit_h_max 13
_diffrn_reflns_limit_h_min -13
_diffrn_reflns_limit_k_max 17
_diffrn_reflns_limit_k_min -18
_diffrn_reflns_limit_l_max 17
_diffrn_reflns_limit_l_min -17
_diffrn_reflns_number 17064
_diffrn_reflns_theta_full 24.79
_diffrn_reflns_theta_max 24.79
_diffrn_reflns_theta_min 2.02
_diffrn_standards_decay_% <1
_exptl_absorpt_coefficient_mu 0.564
_exptl_absorpt_correction_T_max 0.9052
_exptl_absorpt_correction_T_min 0.8765
_exptl_absorpt_correction_type multi-scan
_exptl_absorpt_process_details 'SADABS, Bruker (2000)'
_exptl_crystal_colour greenish_bro
_exptl_crystal_density_diffrn 1.335
_exptl_crystal_density_meas ?
_exptl_crystal_density_method 'not measured'
_exptl_crystal_description block
_exptl_crystal_F_000 984
_exptl_crystal_size_max 0.24
_exptl_crystal_size_mid 0.20
_exptl_crystal_size_min 0.18
_refine_diff_density_max 0.379
_refine_diff_density_min -0.380
_refine_diff_density_rms 0.059
_refine_ls_extinction_method none
_refine_ls_goodness_of_fit_ref 1.018
_refine_ls_hydrogen_treatment constr
_refine_ls_matrix_type full
_refine_ls_number_parameters 280
_refine_ls_number_reflns 3929
_refine_ls_number_restraints 0
_refine_ls_restrained_S_all 1.018
_refine_ls_R_factor_all 0.0641
_refine_ls_R_factor_gt 0.0429
_refine_ls_shift/su_max 0.001
_refine_ls_shift/su_mean 0.001
_refine_ls_structure_factor_coef Fsqd
_refine_ls_weighting_details 'calc w=1/[\s^2^(Fo^2^)+(0.0531P)^2^+2.0478P] where P=(Fo^2^+2Fc^2^)/3'
_refine_ls_weighting_scheme calc
_refine_ls_wR_factor_gt 0.1016
_refine_ls_wR_factor_ref 0.1122
_reflns_number_gt 2989
_reflns_number_total 3929
_reflns_threshold_expression >2sigma(I)
_cod_data_source_file ic702280g-file004.cif
_cod_data_source_block sg3404a
_cod_depositor_comments
;
The following automatic conversions were performed:
'_symmetry_cell_setting' value 'Monoclinic' changed to 'monoclinic'
according to '/home/saulius/struct/CIF-dictionaries/cif_core.dic'
dictionary named 'cif_core.dic' version 2.4.1 from 2010-06-29.

Automatic conversion script
Id: cif_fix_enum 1527 2010-12-29 10:47:43Z saulius 

The following automatic conversions were performed:

'_exptl_crystal_density_meas' value 'n/a' was changed to '?' - the
value is perceived as not measured.

Automatic conversion script
Id: cif_fix_values 3008 2015-01-20 13:52:24Z robertas 
;
_cod_original_cell_volume 2323.7(9)
_cod_database_code 4304719

loop_
_symmetry_equiv_pos_as_xyz
'x, y, z'
'-x, y+1/2, -z+1/2'
'-x, -y, -z'
'x, -y-1/2, z-1/2'

loop_
_atom_site_label
_atom_site_type_symbol
_atom_site_fract_x
_atom_site_fract_y
_atom_site_fract_z
_atom_site_U_iso_or_equiv
_atom_site_adp_type
_atom_site_occupancy
_atom_site_symmetry_multiplicity
_atom_site_calc_flag
_atom_site_refinement_flags
_atom_site_disorder_assembly
_atom_site_disorder_group
V1 V 0.70917(5) 0.21588(3) 0.25233(4) 0.02530(15) Uani 1 1 d . A .
Cl1 Cl 0.74340(8) 0.06582(5) 0.28288(7) 0.0433(2) Uani 1 1 d . . .
N1 N 0.8671(2) 0.23613(15) 0.22775(18) 0.0290(6) Uani 1 1 d . . .
N2 N 0.5560(2) 0.20328(15) 0.11927(17) 0.0276(5) Uani 1 1 d . A .
O1 O 0.8329(2) 0.23562(15) 0.40802(15) 0.0394(5) Uani 1 1 d . . .
O2 O 0.57649(19) 0.20743(13) 0.32204(15) 0.0325(5) Uani 1 1 d . . .
C1 C 0.9318(3) 0.1689(2) 0.2063(2) 0.0383(8) Uani 1 1 d . . .
H1A H 0.9013 0.1114 0.1942 0.046 Uiso 1 1 calc R . .
C2 C 1.0455(3) 0.1972(2) 0.2052(3) 0.0433(8) Uani 1 1 d . . .
H2A H 1.1062 0.1638 0.1925 0.052 Uiso 1 1 calc R . .
C3 C 1.0545(3) 0.2862(2) 0.2266(2) 0.0382(8) Uani 1 1 d . . .
H3A H 1.1228 0.3234 0.2308 0.046 Uiso 1 1 calc R . .
C4 C 0.9461(3) 0.30929(19) 0.2405(2) 0.0289(7) Uani 1 1 d . . .
C5 C 0.9179(3) 0.3998(2) 0.2667(2) 0.0320(7) Uani 1 1 d . . .
C6 C 0.9071(3) 0.4632(2) 0.1834(3) 0.0422(8) Uani 1 1 d . . .
H6A H 0.8327 0.4469 0.1210 0.063 Uiso 1 1 calc R . .
H6B H 0.9879 0.4611 0.1753 0.063 Uiso 1 1 calc R . .
H6C H 0.8938 0.5215 0.2015 0.063 Uiso 1 1 calc R . .
C7 C 1.0369(3) 0.4286(2) 0.3644(3) 0.0490(9) Uani 1 1 d . . .
H7A H 1.0463 0.3897 0.4183 0.074 Uiso 1 1 calc R . .
H7B H 1.0221 0.4871 0.3810 0.074 Uiso 1 1 calc R . .
H7C H 1.1169 0.4272 0.3551 0.074 Uiso 1 1 calc R . .
C8 C 0.7877(3) 0.40471(18) 0.2756(2) 0.0291(7) Uani 1 1 d . A .
C9 C 0.7758(3) 0.4461(2) 0.3536(2) 0.0386(8) Uani 1 1 d . . .
H9A H 0.8514 0.4689 0.4070 0.046 Uiso 1 1 calc R . .
C10 C 0.6536(3) 0.4543(2) 0.3535(2) 0.0426(8) Uani 1 1 d . . .
H10A H 0.6470 0.4846 0.4059 0.051 Uiso 1 1 calc R . .
C11 C 0.5410(3) 0.4189(2) 0.2782(2) 0.0370(8) Uani 1 1 d . . .
H11A H 0.4594 0.4233 0.2811 0.044 Uiso 1 1 calc R . .
C12 C 0.5480(3) 0.37687(18) 0.1979(2) 0.0284(7) Uani 1 1 d . A .
C13 C 0.6727(3) 0.37177(17) 0.1978(2) 0.0254(6) Uani 1 1 d . . .
H13A H 0.6789 0.3452 0.1433 0.030 Uiso 1 1 calc R A .
C14 C 0.4255(3) 0.34366(19) 0.1084(2) 0.0326(7) Uani 1 1 d . . .
C15 C 0.3872(4) 0.4133(2) 0.0258(3) 0.0525(9) Uani 1 1 d . A .
H15A H 0.4598 0.4215 0.0082 0.079 Uiso 1 1 calc R . .
H15B H 0.3688 0.4674 0.0501 0.079 Uiso 1 1 calc R . .
H15C H 0.3091 0.3946 -0.0329 0.079 Uiso 1 1 calc R . .
C16 C 0.3072(3) 0.3331(3) 0.1335(3) 0.0537(10) Uani 1 1 d . A .
H16A H 0.3280 0.2896 0.1852 0.081 Uiso 1 1 calc R . .
H16B H 0.2297 0.3153 0.0739 0.081 Uiso 1 1 calc R . .
H16C H 0.2895 0.3879 0.1571 0.081 Uiso 1 1 calc R . .
C17 C 0.4489(3) 0.25832(19) 0.0676(2) 0.0291(7) Uani 1 1 d . A .
C18 C 0.3652(3) 0.2201(2) -0.0207(2) 0.0389(8) Uani 1 1 d . . .
H18A H 0.2855 0.2435 -0.0690 0.047 Uiso 1 1 calc R A .
C19 C 0.4202(3) 0.1389(2) -0.0265(3) 0.0442(8) Uani 1 1 d . A .
H19A H 0.3845 0.0988 -0.0793 0.053 Uiso 1 1 calc R . .
C20 C 0.5345(3) 0.1304(2) 0.0589(2) 0.0364(7) Uani 1 1 d . . .
H20A H 0.5910 0.0822 0.0750 0.044 Uiso 1 1 calc R A .
C21 C 0.9633(4) 0.1988(3) 0.4569(3) 0.0616(11) Uani 1 1 d . A .
H21A H 1.0038 0.2148 0.5271 0.092 Uiso 1 1 calc R . .
H21B H 1.0169 0.2204 0.4256 0.092 Uiso 1 1 calc R . .
H21C H 0.9572 0.1362 0.4510 0.092 Uiso 1 1 calc R . .
C22 C 0.7609(6) 0.2555(4) 0.4673(4) 0.0411(14) Uani 0.65 1 d P A 1
H22A H 0.8157 0.2410 0.5378 0.049 Uiso 0.65 1 calc PR A 1
H22B H 0.7400 0.3174 0.4628 0.049 Uiso 0.65 1 calc PR A 1
C22' C 0.7708(11) 0.1985(9) 0.4672(7) 0.045(3) Uani 0.35 1 d P A 2
H22C H 0.7927 0.1368 0.4769 0.054 Uiso 0.35 1 calc PR A 2
H22D H 0.8098 0.2259 0.5333 0.054 Uiso 0.35 1 calc PR A 2
C23 C 0.6434(4) 0.2066(4) 0.4293(3) 0.0716(14) Uani 1 1 d . A .
H23A H 0.5842 0.2298 0.4557 0.086 Uiso 0.65 1 calc PR B 1
H23B H 0.6646 0.1466 0.4524 0.086 Uiso 0.65 1 calc PR B 1
H23C H 0.6213 0.2600 0.4540 0.086 Uiso 0.35 1 d PR B 2
H23D H 0.6087 0.1581 0.4530 0.086 Uiso 0.35 1 d PR B 2
C24 C 0.4685(3) 0.1466(2) 0.2873(3) 0.0460(9) Uani 1 1 d . A .
H24A H 0.4202 0.1522 0.3272 0.069 Uiso 1 1 calc R . .
H24B H 0.5030 0.0882 0.2935 0.069 Uiso 1 1 calc R . .
H24C H 0.4094 0.1583 0.2177 0.069 Uiso 1 1 calc R . .

loop_
_atom_site_aniso_label
_atom_site_aniso_U_11
_atom_site_aniso_U_22
_atom_site_aniso_U_33
_atom_site_aniso_U_23
_atom_site_aniso_U_13
_atom_site_aniso_U_12
V1 0.0248(3) 0.0254(3) 0.0278(3) 0.0033(2) 0.0136(2) 0.0012(2)
Cl1 0.0449(5) 0.0290(4) 0.0637(6) 0.0122(4) 0.0311(4) 0.0063(3)
N1 0.0282(13) 0.0285(13) 0.0334(14) 0.0027(11) 0.0164(12) 0.0025(11)
N2 0.0284(13) 0.0257(13) 0.0310(13) -0.0022(10) 0.0153(11) -0.0019(10)
O1 0.0280(11) 0.0610(15) 0.0279(11) 0.0064(10) 0.0113(10) 0.0006(10)
O2 0.0295(11) 0.0368(12) 0.0336(11) 0.0023(9) 0.0162(10) 0.0000(9)
C1 0.0415(19) 0.0269(16) 0.054(2) 0.0052(15) 0.0281(17) 0.0067(14)
C2 0.0369(19) 0.044(2) 0.059(2) 0.0099(16) 0.0305(18) 0.0141(15)
C3 0.0280(17) 0.048(2) 0.0417(18) 0.0061(16) 0.0179(15) -0.0013(15)
C4 0.0243(15) 0.0366(17) 0.0249(15) 0.0024(12) 0.0098(13) -0.0028(13)
C5 0.0267(16) 0.0347(17) 0.0323(16) -0.0037(13) 0.0107(14) -0.0067(13)
C6 0.0404(19) 0.0339(18) 0.053(2) 0.0015(15) 0.0212(17) -0.0076(15)
C7 0.0339(19) 0.056(2) 0.046(2) -0.0134(17) 0.0071(16) -0.0054(17)
C8 0.0308(17) 0.0230(15) 0.0298(16) 0.0019(12) 0.0099(14) 0.0019(12)
C9 0.0422(19) 0.0360(18) 0.0325(17) -0.0099(14) 0.0119(15) -0.0010(15)
C10 0.054(2) 0.0408(19) 0.0386(19) -0.0107(15) 0.0258(18) 0.0044(17)
C11 0.0412(19) 0.0341(18) 0.0431(19) 0.0030(15) 0.0253(17) 0.0091(15)
C12 0.0304(16) 0.0230(15) 0.0332(16) 0.0053(12) 0.0154(14) 0.0065(12)
C13 0.0268(16) 0.0220(15) 0.0292(16) -0.0017(12) 0.0142(13) 0.0010(12)
C14 0.0268(16) 0.0312(17) 0.0401(18) 0.0003(14) 0.0150(14) 0.0032(13)
C15 0.048(2) 0.042(2) 0.048(2) 0.0093(17) 0.0036(18) 0.0076(17)
C16 0.0340(19) 0.055(2) 0.079(3) -0.014(2) 0.031(2) -0.0012(17)
C17 0.0231(15) 0.0359(17) 0.0305(16) 0.0011(13) 0.0139(14) -0.0032(13)
C18 0.0292(17) 0.050(2) 0.0337(17) -0.0017(16) 0.0105(14) -0.0046(15)
C19 0.045(2) 0.049(2) 0.040(2) -0.0143(16) 0.0191(18) -0.0161(17)
C20 0.045(2) 0.0291(17) 0.0422(19) -0.0069(14) 0.0255(17) -0.0067(14)
C21 0.036(2) 0.089(3) 0.045(2) 0.016(2) 0.0041(17) 0.015(2)
C22 0.043(3) 0.053(4) 0.028(3) -0.002(3) 0.017(3) 0.000(3)
C22' 0.042(6) 0.069(8) 0.017(5) 0.017(5) 0.008(4) 0.006(6)
C23 0.048(2) 0.138(4) 0.034(2) -0.012(2) 0.0240(19) -0.006(3)
C24 0.042(2) 0.049(2) 0.055(2) -0.0027(17) 0.0283(18) -0.0134(16)

loop_
_atom_type_symbol
_atom_type_description
_atom_type_scat_dispersion_real
_atom_type_scat_dispersion_imag
_atom_type_scat_source
C C 0.0033 0.0016 'International Tables Vol C Tables 4.2.6.8 and 6.1.1.4'
H H 0.0000 0.0000 'International Tables Vol C Tables 4.2.6.8 and 6.1.1.4'
N N 0.0061 0.0033 'International Tables Vol C Tables 4.2.6.8 and 6.1.1.4'
O O 0.0106 0.0060 'International Tables Vol C Tables 4.2.6.8 and 6.1.1.4'
Cl Cl 0.1484 0.1585 'International Tables Vol C Tables 4.2.6.8 and 6.1.1.4'
V V 0.3005 0.5294 'International Tables Vol C Tables 4.2.6.8 and 6.1.1.4'

loop_
_geom_angle_atom_site_label_1
_geom_angle_atom_site_label_2
_geom_angle_atom_site_label_3
_geom_angle
_geom_angle_site_symmetry_1
_geom_angle_site_symmetry_3
_geom_angle_publ_flag
N2 V1 N1 106.57(10) . . ?
N2 V1 O1 164.41(9) . . ?
N1 V1 O1 88.28(9) . . ?
N2 V1 O2 89.63(9) . . ?
N1 V1 O2 163.24(9) . . ?
O1 V1 O2 75.24(8) . . ?
N2 V1 Cl1 95.29(7) . . ?
N1 V1 Cl1 96.12(7) . . ?
O1 V1 Cl1 87.61(7) . . ?
O2 V1 Cl1 86.38(6) . . ?
N2 V1 C13 79.94(9) . . ?
N1 V1 C13 79.76(9) . . ?
O1 V1 C13 98.56(9) . . ?
O2 V1 C13 99.40(8) . . ?
Cl1 V1 C13 172.42(7) . . ?
C1 N1 C4 105.7(2) . . ?
C1 N1 V1 121.8(2) . . ?
C4 N1 V1 131.87(19) . . ?
C20 N2 C17 105.9(2) . . ?
C20 N2 V1 123.5(2) . . ?
C17 N2 V1 130.56(19) . . ?
C21 O1 C22 119.3(3) . . ?
C21 O1 C22' 101.1(5) . . ?
C22 O1 C22' 35.2(5) . . ?
C21 O1 V1 121.6(2) . . ?
C22 O1 V1 114.5(3) . . ?
C22' O1 V1 110.0(5) . . ?
C23 O2 C24 109.9(3) . . ?
C23 O2 V1 113.55(19) . . ?
C24 O2 V1 121.21(18) . . ?
C2 C1 N1 110.8(3) . . ?
C1 C2 C3 106.6(3) . . ?
C4 C3 C2 108.0(3) . . ?
C3 C4 N1 108.9(3) . . ?
C3 C4 C5 125.3(3) . . ?
N1 C4 C5 125.8(2) . . ?
C8 C5 C4 112.5(2) . . ?
C8 C5 C7 111.7(3) . . ?
C4 C5 C7 108.3(3) . . ?
C8 C5 C6 107.5(2) . . ?
C4 C5 C6 109.1(2) . . ?
C7 C5 C6 107.6(3) . . ?
C9 C8 C13 117.8(3) . . ?
C9 C8 C5 123.2(3) . . ?
C13 C8 C5 118.8(2) . . ?
C10 C9 C8 120.5(3) . . ?
C9 C10 C11 121.4(3) . . ?
C10 C11 C12 120.1(3) . . ?
C11 C12 C13 117.5(3) . . ?
C11 C12 C14 122.4(3) . . ?
C13 C12 C14 119.9(3) . . ?
C12 C13 C8 122.6(3) . . ?
C12 C13 V1 94.26(17) . . ?
C8 C13 V1 96.98(18) . . ?
C12 C14 C17 113.1(2) . . ?
C12 C14 C16 111.7(3) . . ?
C17 C14 C16 109.0(3) . . ?
C12 C14 C15 106.8(2) . . ?
C17 C14 C15 108.7(3) . . ?
C16 C14 C15 107.4(3) . . ?
C18 C17 N2 109.1(3) . . ?
C18 C17 C14 126.2(3) . . ?
N2 C17 C14 124.5(3) . . ?
C17 C18 C19 107.9(3) . . ?
C20 C19 C18 106.7(3) . . ?
C19 C20 N2 110.4(3) . . ?
C23 C22 O1 108.4(4) . . ?
C23 C22' O1 115.6(7) . . ?
C22' C23 C22 38.1(5) . . ?
C22' C23 O2 115.0(5) . . ?
C22 C23 O2 112.4(4) . . ?

loop_
_geom_bond_atom_site_label_1
_geom_bond_atom_site_label_2
_geom_bond_distance
_geom_bond_site_symmetry_2
_geom_bond_publ_flag
V1 N2 1.980(2) . ?
V1 N1 1.992(2) . ?
V1 O1 2.135(2) . ?
V1 O2 2.167(2) . ?
V1 Cl1 2.3613(10) . ?
V1 C13 2.517(3) . ?
N1 C1 1.384(4) . ?
N1 C4 1.398(4) . ?
N2 C20 1.394(4) . ?
N2 C17 1.397(4) . ?
O1 C21 1.437(4) . ?
O1 C22 1.470(6) . ?
O1 C22' 1.462(11) . ?
O2 C23 1.434(4) . ?
O2 C24 1.441(4) . ?
C1 C2 1.359(4) . ?
C2 C3 1.405(5) . ?
C3 C4 1.371(4) . ?
C4 C5 1.523(4) . ?
C5 C8 1.530(4) . ?
C5 C7 1.545(4) . ?
C5 C6 1.542(4) . ?
C8 C9 1.383(4) . ?
C8 C13 1.398(4) . ?
C9 C10 1.380(5) . ?
C10 C11 1.382(5) . ?
C11 C12 1.393(4) . ?
C12 C13 1.406(4) . ?
C12 C14 1.522(4) . ?
C14 C17 1.523(4) . ?
C14 C16 1.542(4) . ?
C14 C15 1.546(4) . ?
C17 C18 1.368(4) . ?
C18 C19 1.418(5) . ?
C19 C20 1.359(5) . ?
C22 C23 1.407(7) . ?
C22' C23 1.294(11) . ?

loop_
_geom_torsion_atom_site_label_1
_geom_torsion_atom_site_label_2
_geom_torsion_atom_site_label_3
_geom_torsion_atom_site_label_4
_geom_torsion
_geom_torsion_site_symmetry_1
_geom_torsion_site_symmetry_2
_geom_torsion_site_symmetry_3
_geom_torsion_site_symmetry_4
_geom_torsion_publ_flag
N2 V1 N1 C1 -80.0(2) . . . . ?
O1 V1 N1 C1 104.8(2) . . . . ?
O2 V1 N1 C1 115.2(3) . . . . ?
Cl1 V1 N1 C1 17.3(2) . . . . ?
C13 V1 N1 C1 -156.2(2) . . . . ?
N2 V1 N1 C4 110.1(3) . . . . ?
O1 V1 N1 C4 -65.1(3) . . . . ?
O2 V1 N1 C4 -54.7(4) . . . . ?
Cl1 V1 N1 C4 -152.5(2) . . . . ?
C13 V1 N1 C4 33.9(2) . . . . ?
N1 V1 N2 C20 73.0(2) . . . . ?
O1 V1 N2 C20 -125.2(3) . . . . ?
O2 V1 N2 C20 -111.4(2) . . . . ?
Cl1 V1 N2 C20 -25.0(2) . . . . ?
C13 V1 N2 C20 149.0(2) . . . . ?
N1 V1 N2 C17 -109.4(2) . . . . ?
O1 V1 N2 C17 52.5(5) . . . . ?
O2 V1 N2 C17 66.3(2) . . . . ?
Cl1 V1 N2 C17 152.6(2) . . . . ?
C13 V1 N2 C17 -33.3(2) . . . . ?
N2 V1 O1 C21 154.6(4) . . . . ?
N1 V1 O1 C21 -42.8(3) . . . . ?
O2 V1 O1 C21 140.2(3) . . . . ?
Cl1 V1 O1 C21 53.4(3) . . . . ?
C13 V1 O1 C21 -122.2(3) . . . . ?
N2 V1 O1 C22 -1.1(5) . . . . ?
N1 V1 O1 C22 161.5(3) . . . . ?
O2 V1 O1 C22 -15.4(3) . . . . ?
Cl1 V1 O1 C22 -102.3(3) . . . . ?
C13 V1 O1 C22 82.2(3) . . . . ?
N2 V1 O1 C22' 36.8(7) . . . . ?
N1 V1 O1 C22' -160.6(6) . . . . ?
O2 V1 O1 C22' 22.5(6) . . . . ?
Cl1 V1 O1 C22' -64.4(6) . . . . ?
C13 V1 O1 C22' 120.1(6) . . . . ?
N2 V1 O2 C23 175.3(3) . . . . ?
N1 V1 O2 C23 -19.3(4) . . . . ?
O1 V1 O2 C23 -8.5(3) . . . . ?
Cl1 V1 O2 C23 80.0(3) . . . . ?
C13 V1 O2 C23 -105.0(3) . . . . ?
N2 V1 O2 C24 41.1(2) . . . . ?
N1 V1 O2 C24 -153.5(3) . . . . ?
O1 V1 O2 C24 -142.7(2) . . . . ?
Cl1 V1 O2 C24 -54.2(2) . . . . ?
C13 V1 O2 C24 120.8(2) . . . . ?
C4 N1 C1 C2 -0.1(4) . . . . ?
V1 N1 C1 C2 -172.3(2) . . . . ?
N1 C1 C2 C3 0.0(4) . . . . ?
C1 C2 C3 C4 0.2(4) . . . . ?
C2 C3 C4 N1 -0.2(3) . . . . ?
C2 C3 C4 C5 179.1(3) . . . . ?
C1 N1 C4 C3 0.2(3) . . . . ?
V1 N1 C4 C3 171.2(2) . . . . ?
C1 N1 C4 C5 -179.1(3) . . . . ?
V1 N1 C4 C5 -8.0(4) . . . . ?
C3 C4 C5 C8 179.2(3) . . . . ?
N1 C4 C5 C8 -1.6(4) . . . . ?
C3 C4 C5 C7 -56.8(4) . . . . ?
N1 C4 C5 C7 122.3(3) . . . . ?
C3 C4 C5 C6 60.0(4) . . . . ?
N1 C4 C5 C6 -120.8(3) . . . . ?
C4 C5 C8 C9 134.2(3) . . . . ?
C7 C5 C8 C9 12.2(4) . . . . ?
C6 C5 C8 C9 -105.6(3) . . . . ?
C4 C5 C8 C13 -50.9(4) . . . . ?
C7 C5 C8 C13 -173.0(3) . . . . ?
C6 C5 C8 C13 69.3(3) . . . . ?
C13 C8 C9 C10 0.0(5) . . . . ?
C5 C8 C9 C10 174.9(3) . . . . ?
C8 C9 C10 C11 2.4(5) . . . . ?
C9 C10 C11 C12 -2.6(5) . . . . ?
C10 C11 C12 C13 0.5(4) . . . . ?
C10 C11 C12 C14 -174.5(3) . . . . ?
C11 C12 C13 C8 1.9(4) . . . . ?
C14 C12 C13 C8 177.0(3) . . . . ?
C11 C12 C13 V1 103.0(2) . . . . ?
C14 C12 C13 V1 -81.9(2) . . . . ?
C9 C8 C13 C12 -2.1(4) . . . . ?
C5 C8 C13 C12 -177.2(3) . . . . ?
C9 C8 C13 V1 -101.7(3) . . . . ?
C5 C8 C13 V1 83.1(2) . . . . ?
N2 V1 C13 C12 65.36(18) . . . . ?
N1 V1 C13 C12 174.41(19) . . . . ?
O1 V1 C13 C12 -98.91(18) . . . . ?
O2 V1 C13 C12 -22.57(18) . . . . ?
Cl1 V1 C13 C12 116.8(5) . . . . ?
N2 V1 C13 C8 -171.05(19) . . . . ?
N1 V1 C13 C8 -62.00(18) . . . . ?
O1 V1 C13 C8 24.67(18) . . . . ?
O2 V1 C13 C8 101.01(18) . . . . ?
Cl1 V1 C13 C8 -119.6(5) . . . . ?
C11 C12 C14 C17 -143.2(3) . . . . ?
C13 C12 C14 C17 42.0(4) . . . . ?
C11 C12 C14 C16 -19.8(4) . . . . ?
C13 C12 C14 C16 165.3(3) . . . . ?
C11 C12 C14 C15 97.3(3) . . . . ?
C13 C12 C14 C15 -77.6(3) . . . . ?
C20 N2 C17 C18 0.2(3) . . . . ?
V1 N2 C17 C18 -177.8(2) . . . . ?
C20 N2 C17 C14 175.7(3) . . . . ?
V1 N2 C17 C14 -2.3(4) . . . . ?
C12 C14 C17 C18 -168.9(3) . . . . ?
C16 C14 C17 C18 66.3(4) . . . . ?
C15 C14 C17 C18 -50.4(4) . . . . ?
C12 C14 C17 N2 16.4(4) . . . . ?
C16 C14 C17 N2 -108.4(3) . . . . ?
C15 C14 C17 N2 134.8(3) . . . . ?
N2 C17 C18 C19 -0.5(3) . . . . ?
C14 C17 C18 C19 -175.9(3) . . . . ?
C17 C18 C19 C20 0.6(4) . . . . ?
C18 C19 C20 N2 -0.5(4) . . . . ?
C17 N2 C20 C19 0.2(3) . . . . ?
V1 N2 C20 C19 178.4(2) . . . . ?
C21 O1 C22 C23 -119.3(5) . . . . ?
C22' O1 C22 C23 -53.6(8) . . . . ?
V1 O1 C22 C23 36.9(6) . . . . ?
C21 O1 C22' C23 -167.1(9) . . . . ?
C22 O1 C22' C23 67.0(10) . . . . ?
V1 O1 C22' C23 -37.3(12) . . . . ?
O1 C22' C23 C22 -64.1(9) . . . . ?
O1 C22' C23 O2 30.9(13) . . . . ?
O1 C22 C23 C22' 58.3(8) . . . . ?
O1 C22 C23 O2 -44.2(6) . . . . ?
C24 O2 C23 C22' 130.0(8) . . . . ?
V1 O2 C23 C22' -9.4(8) . . . . ?
C24 O2 C23 C22 171.6(4) . . . . ?
V1 O2 C23 C22 32.3(5) . . . . ?
